data_7203083
loop_
_publ_author_name
'Beves, Jonathon E.'
'Constable, Edwin C.'
'Housecroft, Catherine E.'
'Kepert, Cameron J.'
'Neuburger, Markus'
'Price, David J.'
'Schaffner, Silvia'

_publ_section_title
;
 The conjugate acid of
 bis{4&#x2032;-(4-pyridyl)-2,2&#x2032;:6&#x2032;,2&#x2033;-terpyridine}iron(ii)
 as a self-complementary hydrogen-bonded building block
;
_journal_issue 11
_journal_name_full CrystEngComm
_journal_page_first 1073
_journal_paper_doi 10.1039/b710332h
_journal_volume 9
_journal_year 2007
_chemical_formula_moiety 'C40 H29 Fe N8, C6 Fe N6 S6, 2(H2 O)'
_chemical_formula_sum 'C46 H33 Fe2 N14 O2 S6'
_chemical_formula_weight 1117.95
_space_group_IT_number 60
_symmetry_cell_setting orthorhombic
_symmetry_space_group_name_Hall '-P 2n 2ab'
_symmetry_space_group_name_H-M 'P b c n'
_atom_sites_solution_hydrogens geom
_atom_sites_solution_primary direct
_audit_creation_date 07-07-03
_audit_creation_method CRYSTALS_ver_12.84
_cell_angle_alpha 90
_cell_angle_beta 90
_cell_angle_gamma 90
_cell_formula_units_Z 4
_cell_length_a 13.15620(10)
_cell_length_b 20.3741(2)
_cell_length_c 18.8557(2)
_cell_measurement_reflns_used 22215
_cell_measurement_temperature 173
_cell_measurement_theta_max 28
_cell_measurement_theta_min 1
_cell_volume 5054.19(8)
_computing_cell_refinement 'DENZO/SCALEPACK (Otwinowski & Minor, 1997)'
_computing_data_collection 'COLLECT (Nonius, 1997-2001).'
_computing_data_reduction 'DENZO/SCALEPACK (Otwinowski & Minor, 1997)'
_computing_molecular_graphics 'CAMERON (Watkin et al., 1996)'
_computing_publication_material 'CRYSTALS (Betteridge et al., 2003)'
_computing_structure_refinement 'CRYSTALS (Betteridge et al., 2003)'
_computing_structure_solution 'SIR92 (Altomare et al., 1994)'
_diffrn_ambient_temperature 173
_diffrn_measured_fraction_theta_full 1.000
_diffrn_measured_fraction_theta_max 1.000
_diffrn_measurement_device_type 'Nonius KappaCCD'
_diffrn_measurement_method '\f & \w scans'
_diffrn_radiation_monochromator graphite
_diffrn_radiation_type 'Mo K\a'
_diffrn_radiation_wavelength 0.71073
_diffrn_reflns_av_R_equivalents 0.043
_diffrn_reflns_limit_h_max 17
_diffrn_reflns_limit_h_min 0
_diffrn_reflns_limit_k_max 0
_diffrn_reflns_limit_k_min -26
_diffrn_reflns_limit_l_max 24
_diffrn_reflns_limit_l_min 0
_diffrn_reflns_number 43208
_diffrn_reflns_theta_full 27.869
_diffrn_reflns_theta_max 27.869
_diffrn_reflns_theta_min 1.843
_diffrn_standards_number 0
_exptl_absorpt_coefficient_mu 0.875
_exptl_absorpt_correction_T_max 0.90
_exptl_absorpt_correction_T_min 0.80
_exptl_absorpt_correction_type multi-scan
_exptl_absorpt_process_details 'DENZO/SCALEPACK (Otwinowski & Minor, 1997)'
_exptl_crystal_colour purple
_exptl_crystal_density_diffrn 1.469
_exptl_crystal_description plate
_exptl_crystal_F_000 2284
_exptl_crystal_size_max 0.28
_exptl_crystal_size_mid 0.25
_exptl_crystal_size_min 0.12
_refine_diff_density_max 0.46
_refine_diff_density_min -0.33
_refine_ls_extinction_method None
_refine_ls_goodness_of_fit_ref 1.0827
_refine_ls_hydrogen_treatment constr
_refine_ls_matrix_type full
_refine_ls_number_parameters 333
_refine_ls_number_reflns 3836
_refine_ls_number_restraints 11
_refine_ls_R_factor_all 0.0445
_refine_ls_R_factor_gt 0.0279
_refine_ls_shift/su_max 0.000602
_refine_ls_structure_factor_coef F
_refine_ls_weighting_details
;
Method, part 1, Chebychev polynomial, (Watkin, 1994, Prince, 1982)
[weight] = 1.0/[A~0~*T~0~(x)+A~1~*T~1~(x) ... +A~n-1~]*T~n-1~(x)]
where A~i~ are the Chebychev coefficients listed below and x= Fcalc/Fmax
Method = Robust Weighting (Prince, 1982)
W = [weight] * [1-(deltaF/6*sigmaF)^2^]^2^
A~i~ are:
0.422 0.297 0.196
;
_refine_ls_weighting_scheme calc
_refine_ls_wR_factor_all 0.0463
_refine_ls_wR_factor_gt 0.0319
_refine_ls_wR_factor_ref 0.0319
_reflns_limit_h_max 17
_reflns_limit_h_min 0
_reflns_limit_k_max 26
_reflns_limit_k_min 0
_reflns_limit_l_max 24
_reflns_limit_l_min 0
_reflns_number_gt 3836
_reflns_number_total 6034
_reflns_threshold_expression I>3.0\s(I)
_oxford_diffrn_Wilson_B_factor 0.00
_oxford_diffrn_Wilson_scale 0.00
_oxford_refine_ls_scale 0.1910(2)
_oxford_structure_analysis_title '7031256 jb1023_2_173k'
_cod_data_source_file b710332h.txt
_cod_data_source_block jb1023_2
_cod_depositor_comments
;
The following automatic conversions were performed:
'_symmetry_cell_setting' value 'Orthorhombic' changed to 'orthorhombic'
according to '/home/saulius/struct/CIF-dictionaries/cif_core.dic'
dictionary named 'cif_core.dic' version 2.4.1 from 2010-06-29.

Automatic conversion script
Id: cif_fix_enum 1527 2010-12-29 10:47:43Z saulius 
;
_cod_original_sg_symbol_H-M 'P b c n '
_cod_database_code 7203083

loop_
_symmetry_equiv_pos_as_xyz
x,y,z
-x,-y,-z
-x+1/2,y+1/2,z
x+1/2,-y+1/2,-z
x,-y,z+1/2
-x,y,-z+1/2
-x+1/2,-y+1/2,z+1/2
x+1/2,y+1/2,-z+1/2

loop_
_atom_site_label
_atom_site_type_symbol
_atom_site_fract_x
_atom_site_fract_y
_atom_site_fract_z
_atom_site_U_iso_or_equiv
_atom_site_occupancy
_atom_site_adp_type
_atom_site_refinement_flags_posn
_atom_site_refinement_flags_adp
_atom_site_refinement_flags_occupancy
_atom_site_disorder_assembly
_atom_site_disorder_group
_atom_site_attached_hydrogens
Fe1 Fe 0.5000 0.173580(14) 0.7500 0.0187 1.0000 Uani S T . . . .
Fe2 Fe 0.5000 0.5000 0.5000 0.0325 1.0000 Uani S . . . . .
N1 N 0.40634(10) 0.15849(6) 0.66974(8) 0.0219 1.0000 Uani . . . . . .
N2 N 0.5000 0.08136(9) 0.7500 0.0204 1.0000 Uani S T . . . .
N3 N 0.5000 -0.26241(10) 0.7500 0.0342 1.0000 Uani S T . . . .
N4 N 0.38127(10) 0.18888(6) 0.81244(8) 0.0227 1.0000 Uani . . . . . .
N5 N 0.5000 0.26578(8) 0.7500 0.0201 1.0000 Uani S T . . . .
N6 N 0.500000(7) 0.60874(10) 0.750000(7) 0.0378 1.0000 Uani S T . . . .
N7 N 0.40517(14) 0.46226(10) 0.57558(10) 0.0450 1.0000 Uani . . . . . .
N8 N 0.51380(15) 0.40544(10) 0.46199(12) 0.0479 1.0000 Uani . . . . . .
N9 N 0.62586(14) 0.48473(9) 0.56335(10) 0.0422 1.0000 Uani . . . . . .
C1 C 0.35940(14) 0.20408(8) 0.63010(10) 0.0273 1.0000 Uani . . . . . .
C2 C 0.29101(15) 0.18806(9) 0.57712(11) 0.0341 1.0000 Uani . . . . . .
C3 C 0.27053(15) 0.12255(9) 0.56358(11) 0.0349 1.0000 Uani . . . . . .
C4 C 0.31918(14) 0.07484(9) 0.60343(10) 0.0302 1.0000 Uani . . . . . .
C5 C 0.38594(12) 0.09381(7) 0.65616(10) 0.0237 1.0000 Uani . . . . . .
C6 C 0.44226(12) 0.04886(7) 0.70255(9) 0.0216 1.0000 Uani . . . . . .
C7 C 0.44088(12) -0.01934(8) 0.70111(10) 0.0232 1.0000 Uani . . . . . .
C8 C 0.5000 -0.05381(10) 0.7500 0.0232 1.0000 Uani S T . . . .
C9 C 0.5000 -0.12657(11) 0.7500 0.0239 1.0000 Uani S T . . . .
C10 C 0.48181(14) -0.16172(8) 0.68806(11) 0.0299 1.0000 Uani . . . . . .
C11 C 0.48149(15) -0.22954(8) 0.69024(11) 0.0342 1.0000 Uani . . . . . .
C12 C 0.32204(14) 0.14368(8) 0.84357(11) 0.0315 1.0000 Uani . . . . . .
C13 C 0.23795(15) 0.15986(10) 0.88393(12) 0.0373 1.0000 Uani . . . . . .
C14 C 0.21295(14) 0.22510(10) 0.89263(11) 0.0343 1.0000 Uani . . . . . .
C15 C 0.27276(13) 0.27258(9) 0.86073(10) 0.0289 1.0000 Uani . . . . . .
C16 C 0.35656(13) 0.25326(8) 0.82142(9) 0.0230 1.0000 Uani . . . . . .
C17 C 0.42729(12) 0.29836(8) 0.78604(9) 0.0217 1.0000 Uani . . . . . .
C18 C 0.42485(14) 0.36630(8) 0.78639(10) 0.0262 1.0000 Uani . . . . . .
C19 C 0.5000 0.40065(10) 0.7500 0.0255 1.0000 Uani S T . . . .
C20 C 0.5000 0.47358(11) 0.7500 0.0271 1.0000 Uani S T . . . .
C21 C 0.59055(16) 0.50829(8) 0.75418(11) 0.0340 1.0000 Uani . . . . . .
C22 C 0.58729(17) 0.57604(9) 0.75462(12) 0.0384 1.0000 Uani . . . . . .
C23 C 0.34766(16) 0.42486(10) 0.59918(12) 0.0381 1.0000 Uani . . . . . .
C24 C 0.52094(14) 0.35064(11) 0.47836(12) 0.0376 1.0000 Uani . . . . . .
C25 C 0.70175(14) 0.47469(9) 0.59175(10) 0.0297 1.0000 Uani . . . . . .
S1 S 0.26702(4) 0.37449(3) 0.63455(4) 0.0533 1.0000 Uani . . . . . .
S2 S 0.53260(5) 0.27407(3) 0.50037(3) 0.0448 1.0000 Uani . . . . . .
S3 S 0.80730(4) 0.45929(2) 0.63357(3) 0.0383 1.0000 Uani . . . . . .
O1 O 0.5296(3) 0.0576(3) 0.4558(2) 0.0854 0.5000 Uani . U . . . .
O2 O 0.5645(5) 0.0970(2) 0.5067(2) 0.0866 0.5000 Uani . U . . . .
H1 H 0.5000 0.6520 0.7500 0.0463 1.0000 Uiso RS . . . . .
H2 H 0.5386 0.0429 0.4970 0.1011 0.5000 Uiso . . . . . .
H3 H 0.5016 0.0937 0.4601 0.1011 0.5000 Uiso . . . . . .
H6 H 0.6268 0.1018 0.5023 0.1005 0.5000 Uiso . . . . . .
H7 H 0.5522 0.0571 0.5033 0.1005 0.5000 Uiso . . . . . .
H11 H 0.3739 0.2489 0.6398 0.0307 1.0000 Uiso R . . . . .
H31 H 0.2242 0.1106 0.5291 0.0412 1.0000 Uiso R . . . . .
H41 H 0.3073 0.0300 0.5951 0.0348 1.0000 Uiso R . . . . .
H71 H 0.3995 -0.0411 0.6684 0.0268 1.0000 Uiso R . . . . .
H101 H 0.4700 -0.1402 0.6459 0.0338 1.0000 Uiso R . . . . .
H111 H 0.4681 -0.2532 0.6487 0.0402 1.0000 Uiso R . . . . .
H121 H 0.3409 0.0984 0.8364 0.0364 1.0000 Uiso R . . . . .
H131 H 0.1985 0.1271 0.9051 0.0445 1.0000 Uiso R . . . . .
H141 H 0.1565 0.2374 0.9203 0.0398 1.0000 Uiso R . . . . .
H151 H 0.2566 0.3175 0.8669 0.0338 1.0000 Uiso R . . . . .
H181 H 0.3736 0.3891 0.8108 0.0290 1.0000 Uiso R . . . . .
H211 H 0.6513 0.4864 0.7568 0.0393 1.0000 Uiso R . . . . .
H221 H 0.6470 0.6010 0.7583 0.0442 1.0000 Uiso R . . . . .
H222 H 0.2586 0.2212 0.5523 0.0401 1.0000 Uiso R . . . . .

loop_
_atom_site_aniso_label
_atom_site_aniso_U_11
_atom_site_aniso_U_22
_atom_site_aniso_U_33
_atom_site_aniso_U_23
_atom_site_aniso_U_13
_atom_site_aniso_U_12
Fe1 0.01909(15) 0.01029(13) 0.02680(17) 0.0000 -0.00025(14) 0.0000
Fe2 0.02808(18) 0.0350(2) 0.0343(2) -0.00058(15) -0.00582(17) 0.00292(16)
N1 0.0214(6) 0.0146(6) 0.0299(8) -0.0001(5) 0.0005(6) 0.0006(5)
N2 0.0203(8) 0.0120(8) 0.0291(10) 0.0000 0.0017(9) 0.0000
N3 0.0455(13) 0.0131(9) 0.0440(13) 0.0000 0.0019(12) 0.0000
N4 0.0220(7) 0.0159(6) 0.0301(7) 0.0001(5) 0.0011(6) -0.0005(5)
N5 0.0201(8) 0.0130(8) 0.0270(10) 0.0000 0.0004(8) 0.0000
N6 0.0617(15) 0.0120(9) 0.0398(13) 0.0000 0.0063(13) 0.0000
N7 0.0413(10) 0.0501(11) 0.0436(10) 0.0023(9) 0.0013(8) -0.0005(9)
N8 0.0414(11) 0.0431(10) 0.0592(13) -0.0091(9) -0.0046(9) 0.0041(8)
N9 0.0370(9) 0.0464(10) 0.0433(10) 0.0025(8) -0.0111(8) 0.0028(8)
C1 0.0302(9) 0.0183(7) 0.0333(9) 0.0027(7) -0.0027(7) 0.0018(6)
C2 0.0361(10) 0.0286(9) 0.0374(10) 0.0040(8) -0.0089(9) 0.0049(7)
C3 0.0349(10) 0.0329(9) 0.0369(11) -0.0040(8) -0.0114(8) 0.0001(8)
C4 0.0311(9) 0.0223(8) 0.0373(10) -0.0050(7) -0.0050(8) -0.0014(7)
C5 0.0227(8) 0.0157(7) 0.0327(9) -0.0013(7) -0.0005(7) 0.0000(6)
C6 0.0211(7) 0.0155(7) 0.0283(9) -0.0017(7) 0.0018(6) -0.0006(6)
C7 0.0233(8) 0.0158(7) 0.0307(9) -0.0027(7) 0.0007(7) -0.0019(6)
C8 0.0254(11) 0.0131(9) 0.0311(12) 0.0000 0.0063(10) 0.0000
C9 0.0232(10) 0.0137(9) 0.0347(13) 0.0000 0.0036(11) 0.0000
C10 0.0384(10) 0.0172(7) 0.0340(10) 0.0006(7) 0.0004(8) 0.0010(7)
C11 0.0458(12) 0.0181(8) 0.0388(11) -0.0050(7) 0.0006(9) 0.0002(7)
C12 0.0312(9) 0.0186(8) 0.0447(11) 0.0017(8) 0.0074(8) -0.0035(7)
C13 0.0331(10) 0.0301(9) 0.0487(12) 0.0036(9) 0.0112(9) -0.0094(8)
C14 0.0261(9) 0.0347(9) 0.0420(11) -0.0035(9) 0.0097(8) -0.0008(8)
C15 0.0258(8) 0.0233(8) 0.0375(10) -0.0023(8) 0.0048(7) 0.0012(7)
C16 0.0238(8) 0.0159(7) 0.0292(9) -0.0010(6) -0.0011(7) -0.0013(6)
C17 0.0224(7) 0.0164(7) 0.0264(9) -0.0005(6) 0.0007(7) 0.0009(6)
C18 0.0288(9) 0.0159(7) 0.0338(10) -0.0026(7) 0.0045(8) 0.0035(6)
C19 0.0354(12) 0.0116(9) 0.0295(12) 0.0000 0.0016(11) 0.0000
C20 0.0389(13) 0.0131(10) 0.0293(12) 0.0000 0.0055(12) 0.0000
C21 0.0409(10) 0.0175(7) 0.0436(11) 0.0005(8) 0.0056(9) -0.0013(7)
C22 0.0494(11) 0.0173(8) 0.0487(12) -0.0004(9) 0.0040(10) -0.0081(8)
C23 0.0332(10) 0.0360(10) 0.0451(12) -0.0035(9) -0.0046(9) 0.0109(9)
C24 0.0261(10) 0.0483(12) 0.0384(11) -0.0123(10) -0.0034(8) 0.0001(8)
C25 0.0325(9) 0.0241(8) 0.0327(9) 0.0015(7) 0.0000(8) -0.0044(7)
S1 0.0363(3) 0.0330(3) 0.0908(5) 0.0050(3) 0.0064(3) 0.0044(2)
S2 0.0421(3) 0.0473(3) 0.0449(3) 0.0040(3) -0.0055(2) -0.0013(2)
S3 0.0288(2) 0.0326(2) 0.0536(3) 0.0045(2) -0.0098(2) -0.00253(19)
O1 0.074(3) 0.137(4) 0.045(2) -0.032(2) -0.0120(19) 0.022(3)
O2 0.125(4) 0.080(3) 0.055(2) -0.005(2) 0.011(3) 0.010(3)

loop_
_atom_type_symbol
_atom_type_scat_dispersion_real
_atom_type_scat_dispersion_imag
_atom_type_scat_Cromer_Mann_a1
_atom_type_scat_Cromer_Mann_b1
_atom_type_scat_Cromer_Mann_a2
_atom_type_scat_Cromer_Mann_b2
_atom_type_scat_Cromer_Mann_a3
_atom_type_scat_Cromer_Mann_b3
_atom_type_scat_Cromer_Mann_a4
_atom_type_scat_Cromer_Mann_b4
_atom_type_scat_Cromer_Mann_c
_atom_type_scat_source
C 0.0033 0.0016 2.3100 20.8439 1.0200 10.2075 1.5886 0.5687 0.8650 51.6512 0.2156 'International Tables Vol C 4.2.6.8 and 6.1.1.4'
H 0.0000 0.0000 0.4930 10.5109 0.3229 26.1257 0.1402 3.1424 0.0408 57.7998 0.0030 'International Tables Vol C 4.2.6.8 and 6.1.1.4'
Fe 0.3463 0.8444 11.7695 4.7611 7.3573 0.3072 3.5222 15.3535 2.3045 76.8805 1.0369 'International Tables Vol C 4.2.6.8 and 6.1.1.4'
N 0.0061 0.0033 12.2126 0.0057 3.1322 9.8933 2.0125 28.9975 1.1663 0.5826 -11.5290 'International Tables Vol C 4.2.6.8 and 6.1.1.4'
S 0.1246 0.1234 6.9053 1.4679 5.2034 22.2151 1.4379 0.2536 1.5863 56.1720 0.8669 'International Tables Vol C 4.2.6.8 and 6.1.1.4'
O 0.0106 0.0060 3.0485 13.2771 2.2868 5.7011 1.5463 0.3239 0.8670 32.9089 0.2508 'International Tables Vol C 4.2.6.8 and 6.1.1.4'

loop_
_geom_angle_atom_site_label_1
_geom_angle_site_symmetry_1
_geom_angle_atom_site_label_2
_geom_angle_site_symmetry_2
_geom_angle_atom_site_label_3
_geom_angle_site_symmetry_3
_geom_angle
_geom_angle_publ_flag
N4 6_656 Fe1 . N1 6_656 89.31(6) yes
N4 6_656 Fe1 . N1 . 93.50(6) yes
N1 6_656 Fe1 . N1 . 162.09(8) yes
N4 6_656 Fe1 . N2 . 99.05(4) yes
N1 6_656 Fe1 . N2 . 81.05(4) yes
N1 . Fe1 . N2 . 81.05(4) yes
N4 6_656 Fe1 . N4 . 161.89(8) yes
N1 6_656 Fe1 . N4 . 93.50(6) yes
N1 . Fe1 . N4 . 89.31(6) yes
N2 . Fe1 . N4 . 99.05(4) yes
N4 6_656 Fe1 . N5 . 80.95(4) yes
N1 6_656 Fe1 . N5 . 98.95(4) yes
N1 . Fe1 . N5 . 98.95(4) yes
N2 . Fe1 . N5 . 179.994 yes
N4 . Fe1 . N5 . 80.95(4) yes
N9 2_666 Fe2 . N8 2_666 89.41(8) yes
N9 2_666 Fe2 . N7 2_666 91.69(8) yes
N8 2_666 Fe2 . N7 2_666 86.83(8) yes
N9 2_666 Fe2 . N7 . 88.31(8) yes
N8 2_666 Fe2 . N7 . 93.17(8) yes
N7 2_666 Fe2 . N7 . 179.994 yes
N9 2_666 Fe2 . N8 . 90.59(8) yes
N8 2_666 Fe2 . N8 . 179.994 yes
N7 2_666 Fe2 . N8 . 93.17(8) yes
N7 . Fe2 . N8 . 86.83(8) yes
N9 2_666 Fe2 . N9 . 179.994 yes
N8 2_666 Fe2 . N9 . 90.59(8) yes
N7 2_666 Fe2 . N9 . 88.31(8) yes
N7 . Fe2 . N9 . 91.69(8) yes
N8 . Fe2 . N9 . 89.41(8) yes
Fe1 . N1 . C1 . 127.28(11) yes
Fe1 . N1 . C5 . 114.55(11) yes
C1 . N1 . C5 . 118.13(15) yes
C6 6_656 N2 . Fe1 . 119.44(9) yes
C6 6_656 N2 . C6 . 121.13(19) yes
Fe1 . N2 . C6 . 119.44(9) yes
C11 6_656 N3 . C11 . 119.7(2) yes
Fe1 . N4 . C12 . 127.60(12) yes
Fe1 . N4 . C16 . 114.44(11) yes
C12 . N4 . C16 . 117.90(15) yes
C17 6_656 N5 . Fe1 . 119.49(9) yes
C17 6_656 N5 . C17 . 121.02(18) yes
Fe1 . N5 . C17 . 119.49(9) yes
C22 6_656 N6 . C22 . 119.9(2) yes
C22 6_656 N6 . H1 . 120.1 no
C22 . N6 . H1 . 120.1 no
Fe2 . N7 . C23 . 155.61(18) yes
Fe2 . N8 . C24 . 144.3(2) yes
Fe2 . N9 . C25 . 172.34(18) yes
N1 . C1 . C2 . 122.54(16) yes
N1 . C1 . H11 . 117.7 no
C2 . C1 . H11 . 119.8 no
C1 . C2 . C3 . 119.14(17) yes
C1 . C2 . H222 . 119.5 no
C3 . C2 . H222 . 121.3 no
C2 . C3 . C4 . 119.09(18) yes
C2 . C3 . H31 . 120.8 no
C4 . C3 . H31 . 120.1 no
C3 . C4 . C5 . 119.19(16) yes
C3 . C4 . H41 . 121.0 no
C5 . C4 . H41 . 119.8 no
C4 . C5 . N1 . 121.91(15) yes
C4 . C5 . C6 . 125.13(15) yes
N1 . C5 . C6 . 112.97(14) yes
C5 . C6 . N2 . 111.95(14) yes
C5 . C6 . C7 . 127.28(16) yes
N2 . C6 . C7 . 120.77(16) yes
C6 . C7 . C8 . 118.87(16) yes
C6 . C7 . H71 . 119.6 no
C8 . C7 . H71 . 121.5 no
C7 . C8 . C7 6_656 119.6(2) yes
C7 . C8 . C9 . 120.21(10) yes
C7 6_656 C8 . C9 . 120.21(10) yes
C8 . C9 . C10 6_656 120.99(11) yes
C8 . C9 . C10 . 120.99(11) yes
C10 6_656 C9 . C10 . 118.0(2) yes
C9 . C10 . C11 . 119.35(18) yes
C9 . C10 . H101 . 120.7 no
C11 . C10 . H101 . 120.0 no
C10 . C11 . N3 . 121.78(19) yes
C10 . C11 . H111 . 119.3 no
N3 . C11 . H111 . 118.9 no
N4 . C12 . C13 . 122.82(16) yes
N4 . C12 . H121 . 116.5 no
C13 . C12 . H121 . 120.7 no
C12 . C13 . C14 . 119.08(17) yes
C12 . C13 . H131 . 120.6 no
C14 . C13 . H131 . 120.3 no
C13 . C14 . C15 . 119.09(17) yes
C13 . C14 . H141 . 120.6 no
C15 . C14 . H141 . 120.3 no
C14 . C15 . C16 . 119.09(16) yes
C14 . C15 . H151 . 119.6 no
C16 . C15 . H151 . 121.3 no
C15 . C16 . N4 . 122.01(15) yes
C15 . C16 . C17 . 124.72(15) yes
N4 . C16 . C17 . 113.26(14) yes
C16 . C17 . N5 . 111.76(14) yes
C16 . C17 . C18 . 127.50(16) yes
N5 . C17 . C18 . 120.73(16) yes
C17 . C18 . C19 . 118.94(16) yes
C17 . C18 . H181 . 120.9 no
C19 . C18 . H181 . 120.2 no
C18 6_656 C19 . C18 . 119.6(2) yes
C18 6_656 C19 . C20 . 120.18(10) yes
C18 . C19 . C20 . 120.18(10) yes
C19 . C20 . C21 6_656 120.64(11) yes
C19 . C20 . C21 . 120.64(11) yes
C21 6_656 C20 . C21 . 118.7(2) yes
C20 . C21 . C22 . 118.89(19) yes
C20 . C21 . H211 . 120.2 no
C22 . C21 . H211 . 120.9 no
C21 . C22 . N6 . 121.80(19) yes
C21 . C22 . H221 . 121.0 no
N6 . C22 . H221 . 117.2 no
N7 . C23 . S1 . 177.9(2) yes
N8 . C24 . S2 . 179.0(2) yes
N9 . C25 . S3 . 178.38(18) yes
H2 . O1 . H3 . 106.8 no
H6 . O2 . H7 . 107.4 no

loop_
_geom_bond_atom_site_label_1
_geom_bond_site_symmetry_1
_geom_bond_atom_site_label_2
_geom_bond_site_symmetry_2
_geom_bond_distance
_geom_bond_publ_flag
Fe1 . N4 6_656 1.9807(14) yes
Fe1 . N1 6_656 1.9755(14) yes
Fe1 . N1 . 1.9755(14) yes
Fe1 . N2 . 1.8788(18) yes
Fe1 . N4 . 1.9807(14) yes
Fe1 . N5 . 1.8785(17) yes
Fe2 . N9 2_666 2.0652(17) yes
Fe2 . N8 2_666 2.064(2) yes
Fe2 . N7 2_666 2.0442(19) yes
Fe2 . N7 . 2.0442(19) yes
Fe2 . N8 . 2.064(2) yes
Fe2 . N9 . 2.0652(17) yes
N1 . C1 . 1.343(2) yes
N1 . C5 . 1.369(2) yes
N2 . C6 6_656 1.3476(18) yes
N2 . C6 . 1.3476(18) yes
N3 . C11 6_656 1.333(2) yes
N3 . C11 . 1.333(2) yes
N4 . C12 . 1.342(2) yes
N4 . C16 . 1.362(2) yes
N5 . C17 6_656 1.3481(18) yes
N5 . C17 . 1.3481(18) yes
N6 . C22 6_656 1.331(2) yes
N6 . C22 . 1.331(2) yes
N6 . H1 . 0.881 no
N7 . C23 . 1.162(3) yes
N8 . C24 . 1.162(3) yes
N9 . C25 . 1.151(3) yes
C1 . C2 . 1.383(3) yes
C1 . H11 . 0.950 no
C2 . C3 . 1.385(3) yes
C2 . H222 . 0.925 no
C3 . C4 . 1.385(3) yes
C3 . H31 . 0.923 no
C4 . C5 . 1.382(3) yes
C4 . H41 . 0.939 no
C5 . C6 . 1.467(2) yes
C6 . C7 . 1.390(2) yes
C7 . C8 . 1.396(2) yes
C7 . H71 . 0.935 no
C8 . C9 . 1.483(3) yes
C9 . C10 6_656 1.391(2) yes
C9 . C10 . 1.391(2) yes
C10 . C11 . 1.383(2) yes
C10 . H101 . 0.921 no
C11 . H111 . 0.936 no
C12 . C13 . 1.383(3) yes
C12 . H121 . 0.964 no
C13 . C14 . 1.379(3) yes
C13 . H131 . 0.935 no
C14 . C15 . 1.384(3) yes
C14 . H141 . 0.941 no
C15 . C16 . 1.386(2) yes
C15 . H151 . 0.947 no
C16 . C17 . 1.468(2) yes
C17 . C18 . 1.385(2) yes
C18 . C19 . 1.392(2) yes
C18 . H181 . 0.939 no
C19 . C20 . 1.486(3) yes
C20 . C21 6_656 1.388(2) yes
C20 . C21 . 1.388(2) yes
C21 . C22 . 1.381(2) yes
C21 . H211 . 0.917 no
C22 . H221 . 0.938 no
C23 . S1 . 1.620(2) yes
C24 . S2 . 1.621(2) yes
C25 . S3 . 1.628(2) yes
O1 . O2 . 1.333(6) yes
O1 . H2 . 0.840 no
O1 . H3 . 0.828 no
O2 . H6 . 0.829 no
O2 . H7 . 0.832 no

loop_
_geom_hbond_atom_site_label_D
_geom_hbond_site_symmetry_D
_geom_hbond_atom_site_label_H
_geom_hbond_site_symmetry_H
_geom_hbond_atom_site_label_A
_geom_hbond_site_symmetry_A
_geom_hbond_angle_DHA
_geom_hbond_distance_DH
_geom_hbond_distance_HA
_geom_hbond_distance_DA
_geom_hbond_publ_flag
N6 . H1 . N3 1_565 180 0.88 1.74 2.625(2) yes
